data_7022973
loop_
_publ_author_name
'Huckaba, Aron J.'
'Cao, Bei'
'Hollis, T. Keith'
'Valle, Henry U.'
'Kelly, John T.'
'Hammer, Nathan I.'
'Oliver, Allen G.'
'Webster, Charles Edwin'

_publ_section_title
;
 Platinum CCC-NHC benzimidazolyl pincer complexes: synthesis,
 characterization, photostability, and theoretical investigation of a
 blue-green emitter.
;
_journal_issue 24
_journal_name_full 'Dalton transactions (Cambridge, England : 2003)'
_journal_page_first 8820
_journal_page_last 8826
_journal_paper_doi 10.1039/c3dt50438g
_journal_volume 42
_journal_year 2013
_chemical_formula_moiety 'C28 H33 Cl N4 Pt Si2'
_chemical_formula_sum 'C28 H33 Cl N4 Pt Si2'
_chemical_formula_weight 712.30
_chemical_name_systematic
;
?
;
_space_group_crystal_system triclinic
_space_group_IT_number 2
_space_group_name_Hall '-P 1'
_space_group_name_H-M_alt 'P -1'
_symmetry_space_group_name_Hall '-P 1'
_symmetry_space_group_name_H-M 'P -1'
_atom_sites_solution_hydrogens geom
_audit_creation_method SHELXL-2012
_cell_angle_alpha 81.618(4)
_cell_angle_beta 87.580(4)
_cell_angle_gamma 86.480(4)
_cell_formula_units_Z 2
_cell_length_a 7.790(3)
_cell_length_b 13.294(5)
_cell_length_c 13.442(5)
_cell_measurement_reflns_used 9899
_cell_measurement_temperature 99(2)
_cell_measurement_theta_max 52.99
_cell_measurement_theta_min 5.242
_cell_volume 1373.8(9)
_computing_cell_refinement 'Bruker SAINT v8.18c'
_computing_data_collection 'Apex-II v2012-6'
_computing_data_reduction 'Bruker SAINT v8.18c'
_computing_molecular_graphics 'SHELXTL-XP (Bruker 2005)'
_computing_publication_material 'encifer (CCDC, 2012)'
_computing_structure_refinement 'SHELXL-2012 (Sheldrick, 2012)'
_computing_structure_solution 'SHELXS-97 (Sheldrick, 2008)'
_diffrn_ambient_temperature 99(2)
_diffrn_detector_area_resol_mean 8.33
_diffrn_measured_fraction_theta_full 0.992
_diffrn_measured_fraction_theta_max 0.977
_diffrn_measurement_device_type 'Bruker APEX-II'
_diffrn_measurement_method '\w and \f-scans'
_diffrn_radiation_type MoK\a
_diffrn_radiation_wavelength 0.71073
_diffrn_reflns_av_R_equivalents 0.0517
_diffrn_reflns_av_unetI/netI 0.0538
_diffrn_reflns_Laue_measured_fraction_full 0.992
_diffrn_reflns_Laue_measured_fraction_max 0.977
_diffrn_reflns_limit_h_max 9
_diffrn_reflns_limit_h_min -9
_diffrn_reflns_limit_k_max 16
_diffrn_reflns_limit_k_min -16
_diffrn_reflns_limit_l_max 16
_diffrn_reflns_limit_l_min -15
_diffrn_reflns_number 15194
_diffrn_reflns_point_group_measured_fraction_full 0.992
_diffrn_reflns_point_group_measured_fraction_max 0.977
_diffrn_reflns_theta_full 25.242
_diffrn_reflns_theta_max 26.511
_diffrn_reflns_theta_min 1.532
_diffrn_source 'Fine-Focus Sealed Tube'
_exptl_absorpt_coefficient_mu 5.317
_exptl_absorpt_correction_T_max 0.830
_exptl_absorpt_correction_T_min 0.561
_exptl_absorpt_correction_type numerical
_exptl_absorpt_process_details 'SADABS, Sheldrick, 2008'
_exptl_crystal_colour Yellow
_exptl_crystal_density_diffrn 1.722
_exptl_crystal_description Plate
_exptl_crystal_F_000 704
_exptl_crystal_size_max 0.203
_exptl_crystal_size_mid 0.183
_exptl_crystal_size_min 0.127
_exptl_transmission_factor_max 0.753
_exptl_transmission_factor_min 0.599
_refine_diff_density_max 1.191
_refine_diff_density_min -0.798
_refine_diff_density_rms 0.156
_refine_ls_extinction_method none
_refine_ls_goodness_of_fit_ref 1.049
_refine_ls_hydrogen_treatment constr
_refine_ls_matrix_type full
_refine_ls_number_parameters 325
_refine_ls_number_reflns 5569
_refine_ls_number_restraints 0
_refine_ls_restrained_S_all 1.049
_refine_ls_R_factor_all 0.0286
_refine_ls_R_factor_gt 0.0268
_refine_ls_shift/su_max 0.002
_refine_ls_shift/su_mean 0.000
_refine_ls_structure_factor_coef Fsqd
_refine_ls_weighting_details
;
w=1/[\s^2^(Fo^2^)+(0.0292P)^2^+0.7270P]
where P=(Fo^2^+2Fc^2^)/3
;
_refine_ls_weighting_scheme calc
_refine_ls_wR_factor_gt 0.0674
_refine_ls_wR_factor_ref 0.0693
_reflns_Friedel_coverage 0.000
_reflns_number_gt 5301
_reflns_number_total 5569
_reflns_threshold_expression 'I > 2\s(I)'
_cod_data_source_file c3dt50438g.txt
_cod_data_source_block UMCBAH75A
_cod_depositor_comments
;
The following automatic conversions were performed:

'_exptl_absorpt_correction_type' value 'Numerical' changed to
'numerical' according to
/home/saulius/struct/CIF-dictionaries/cif_core.dic dictionary named
'cif_core.dic' version 2.4.2 from 2011-04-26.

Automatic conversion script
Id: cif_fix_values 1891 2012-01-12 08:04:46Z andrius 
;
_cod_original_cell_volume 1373.7(9)
_cod_database_code 7022973
_shelx_space_group_comment
;
The symmetry employed for this shelxl refinement is uniquely defined
by the following loop, which should always be used as a source of
symmetry information in preference to the above space-group names.
They are only intended as comments.
;
_shelx_estimated_absorpt_t_min 0.412
_shelx_estimated_absorpt_t_max 0.552
_shelxl_version_number 2012-9

loop_
_space_group_symop_operation_xyz
'x, y, z'
'-x, -y, -z'

loop_
_atom_site_label
_atom_site_type_symbol
_atom_site_fract_x
_atom_site_fract_y
_atom_site_fract_z
_atom_site_U_iso_or_equiv
_atom_site_adp_type
_atom_site_occupancy
_atom_site_site_symmetry_order
_atom_site_calc_flag
_atom_site_refinement_flags_posn
_atom_site_refinement_flags_adp
Pt1 Pt 0.27713(2) 0.71310(2) 0.45758(2) 0.01055(6) Uani 1 1 d . .
Cl1 Cl 0.28720(12) 0.88543(6) 0.37160(6) 0.01912(18) Uani 1 1 d . .
Si1 Si 0.23146(14) 0.81616(8) 0.10407(7) 0.0166(2) Uani 1 1 d . .
N1 N 0.4133(3) 0.6325(2) 0.65208(19) 0.0122(5) Uani 1 1 d . .
C1 C 0.3568(4) 0.5447(2) 0.6152(2) 0.0130(6) Uani 1 1 d . .
N2 N 0.4512(4) 0.7960(2) 0.6386(2) 0.0138(6) Uani 1 1 d . .
C2 C 0.3673(4) 0.4443(3) 0.6612(2) 0.0150(7) Uani 1 1 d . .
H2A H 0.4167 0.4262 0.7252 0.018 Uiso 1 1 calc R U
Si2 Si 0.24900(13) 0.97863(7) 0.66015(7) 0.0167(2) Uani 1 1 d . .
N3 N 0.1590(4) 0.5407(2) 0.37649(19) 0.0122(5) Uani 1 1 d . .
C3 C 0.3030(4) 0.3701(2) 0.6107(2) 0.0164(7) Uani 1 1 d . .
H3A H 0.3089 0.3011 0.6416 0.020 Uiso 1 1 calc R U
N4 N 0.0938(4) 0.6699(2) 0.2617(2) 0.0131(6) Uani 1 1 d . .
C4 C 0.2301(4) 0.3953(3) 0.5159(2) 0.0141(6) Uani 1 1 d . .
H4A H 0.1861 0.3445 0.4826 0.017 Uiso 1 1 calc R U
C5 C 0.2244(4) 0.4968(3) 0.4722(2) 0.0123(6) Uani 1 1 d . .
C6 C 0.2830(4) 0.5721(3) 0.5218(2) 0.0125(7) Uani 1 1 d . .
C7 C 0.3881(4) 0.7246(2) 0.5899(2) 0.0110(6) Uani 1 1 d . .
C8 C 0.4936(4) 0.6459(3) 0.7398(2) 0.0152(7) Uani 1 1 d . .
C9 C 0.5193(4) 0.7495(3) 0.7306(2) 0.0145(7) Uani 1 1 d . .
C10 C 0.6026(4) 0.7925(3) 0.8030(3) 0.0191(7) Uani 1 1 d . .
H10A H 0.6235 0.8629 0.7946 0.023 Uiso 1 1 calc R U
C11 C 0.6531(5) 0.7267(3) 0.8879(3) 0.0235(8) Uani 1 1 d . .
H11A H 0.7092 0.7527 0.9394 0.028 Uiso 1 1 calc R U
C12 C 0.6232(5) 0.6230(3) 0.8991(3) 0.0234(8) Uani 1 1 d . .
H12A H 0.6585 0.5805 0.9586 0.028 Uiso 1 1 calc R U
C13 C 0.5433(5) 0.5799(3) 0.8259(2) 0.0196(7) Uani 1 1 d . .
H13A H 0.5236 0.5093 0.8340 0.023 Uiso 1 1 calc R U
C14 C 0.1672(4) 0.6449(3) 0.3523(2) 0.0132(6) Uani 1 1 d . .
C15 C 0.0383(4) 0.5824(2) 0.2277(2) 0.0127(6) Uani 1 1 d . .
C16 C 0.0793(4) 0.5003(3) 0.3017(2) 0.0136(7) Uani 1 1 d . .
C17 C 0.0365(4) 0.4013(3) 0.2907(2) 0.0155(7) Uani 1 1 d . .
H17A H 0.0640 0.3445 0.3401 0.019 Uiso 1 1 calc R U
C18 C -0.0479(5) 0.3905(3) 0.2041(2) 0.0187(7) Uani 1 1 d . .
H18A H -0.0791 0.3247 0.1945 0.022 Uiso 1 1 calc R U
C19 C -0.0886(5) 0.4737(3) 0.1304(2) 0.0181(7) Uani 1 1 d . .
H19A H -0.1454 0.4629 0.0720 0.022 Uiso 1 1 calc R U
C20 C -0.0471(5) 0.5714(3) 0.1414(2) 0.0176(7) Uani 1 1 d . .
H20A H -0.0757 0.6282 0.0923 0.021 Uiso 1 1 calc R U
C21 C 0.0651(5) 0.7731(3) 0.2084(2) 0.0173(7) Uani 1 1 d . .
H21B H 0.0618 0.8211 0.2583 0.021 Uiso 1 1 calc R U
H21A H -0.0496 0.7784 0.1784 0.021 Uiso 1 1 calc R U
C22 C 0.2227(5) 0.9582(3) 0.0890(3) 0.0255(8) Uani 1 1 d . .
H22A H 0.3065 0.9840 0.0365 0.038 Uiso 1 1 calc R U
H22B H 0.2500 0.9802 0.1528 0.038 Uiso 1 1 calc R U
H22C H 0.1068 0.9851 0.0700 0.038 Uiso 1 1 calc R U
C23 C 0.1775(6) 0.7718(3) -0.0165(3) 0.0270(9) Uani 1 1 d . .
H23A H 0.1817 0.6972 -0.0072 0.040 Uiso 1 1 calc R U
H23B H 0.2610 0.7965 -0.0697 0.040 Uiso 1 1 calc R U
H23C H 0.0617 0.7986 -0.0356 0.040 Uiso 1 1 calc R U
C24 C 0.4489(5) 0.7608(3) 0.1435(3) 0.0262(8) Uani 1 1 d . .
H24A H 0.4486 0.6863 0.1533 0.039 Uiso 1 1 calc R U
H24B H 0.4766 0.7838 0.2067 0.039 Uiso 1 1 calc R U
H24C H 0.5353 0.7833 0.0912 0.039 Uiso 1 1 calc R U
C25 C 0.4405(5) 0.9059(3) 0.6051(2) 0.0148(7) Uani 1 1 d . .
H25A H 0.4348 0.9177 0.5308 0.018 Uiso 1 1 calc R U
H25B H 0.5477 0.9345 0.6229 0.018 Uiso 1 1 calc R U
C26 C 0.0621(5) 0.8953(3) 0.6733(3) 0.0277(8) Uani 1 1 d . .
H26A H -0.0385 0.9312 0.7009 0.042 Uiso 1 1 calc R U
H26B H 0.0908 0.8325 0.7188 0.042 Uiso 1 1 calc R U
H26C H 0.0360 0.8784 0.6072 0.042 Uiso 1 1 calc R U
C27 C 0.2074(5) 1.0970(3) 0.5699(3) 0.0230(8) Uani 1 1 d . .
H27A H 0.1103 1.1375 0.5954 0.035 Uiso 1 1 calc R U
H27B H 0.1798 1.0791 0.5044 0.035 Uiso 1 1 calc R U
H27C H 0.3101 1.1369 0.5622 0.035 Uiso 1 1 calc R U
C28 C 0.3004(5) 1.0122(3) 0.7860(3) 0.0257(8) Uani 1 1 d . .
H28A H 0.2001 1.0484 0.8136 0.038 Uiso 1 1 calc R U
H28B H 0.3982 1.0560 0.7783 0.038 Uiso 1 1 calc R U
H28C H 0.3296 0.9498 0.8319 0.038 Uiso 1 1 calc R U

loop_
_atom_site_aniso_label
_atom_site_aniso_U_11
_atom_site_aniso_U_22
_atom_site_aniso_U_33
_atom_site_aniso_U_23
_atom_site_aniso_U_13
_atom_site_aniso_U_12
Pt1 0.01358(9) 0.00827(9) 0.01002(8) -0.00221(5) 0.00032(5) -0.00074(6)
Cl1 0.0299(5) 0.0116(4) 0.0164(4) -0.0009(3) -0.0050(3) -0.0052(3)
Si1 0.0251(5) 0.0129(5) 0.0120(4) -0.0014(4) -0.0027(4) -0.0026(4)
N1 0.0137(14) 0.0119(14) 0.0112(12) -0.0022(10) -0.0019(10) 0.0009(11)
C1 0.0133(16) 0.0140(17) 0.0121(15) -0.0034(12) 0.0031(12) -0.0013(13)
N2 0.0175(15) 0.0119(15) 0.0130(13) -0.0054(11) 0.0009(11) -0.0013(11)
C2 0.0138(17) 0.0173(18) 0.0132(15) -0.0013(13) 0.0003(12) 0.0018(13)
Si2 0.0224(5) 0.0118(5) 0.0159(4) -0.0026(4) 0.0013(4) -0.0003(4)
N3 0.0171(15) 0.0086(13) 0.0109(13) -0.0018(10) 0.0006(10) -0.0012(11)
C3 0.0194(18) 0.0063(16) 0.0220(16) 0.0010(13) 0.0016(13) 0.0025(13)
N4 0.0179(15) 0.0108(15) 0.0113(13) -0.0032(11) -0.0005(10) -0.0027(11)
C4 0.0125(16) 0.0137(17) 0.0173(15) -0.0070(13) 0.0014(12) -0.0009(13)
C5 0.0145(16) 0.0114(16) 0.0104(14) -0.0013(12) 0.0029(12) 0.0002(13)
C6 0.0098(16) 0.0142(17) 0.0143(15) -0.0057(13) 0.0019(12) 0.0000(13)
C7 0.0087(15) 0.0092(16) 0.0157(15) -0.0045(12) 0.0036(11) -0.0022(12)
C8 0.0121(17) 0.0213(19) 0.0131(15) -0.0070(13) 0.0037(12) -0.0006(13)
C9 0.0136(16) 0.0170(17) 0.0135(15) -0.0047(13) 0.0016(12) 0.0005(13)
C10 0.0162(18) 0.0211(19) 0.0215(17) -0.0078(15) -0.0035(13) 0.0010(14)
C11 0.0218(19) 0.030(2) 0.0206(17) -0.0104(15) -0.0079(14) 0.0050(16)
C12 0.023(2) 0.029(2) 0.0172(16) -0.0009(15) -0.0044(14) 0.0065(16)
C13 0.0198(19) 0.0187(19) 0.0193(17) -0.0012(14) -0.0015(13) 0.0031(14)
C14 0.0125(16) 0.0145(17) 0.0119(15) -0.0009(13) 0.0018(12) 0.0004(13)
C15 0.0141(16) 0.0102(16) 0.0145(15) -0.0041(12) 0.0024(12) -0.0040(12)
C16 0.0132(17) 0.0152(17) 0.0128(15) -0.0048(13) 0.0034(12) -0.0010(13)
C17 0.0166(17) 0.0137(17) 0.0163(15) -0.0038(13) 0.0039(12) -0.0022(13)
C18 0.0226(19) 0.0161(18) 0.0195(17) -0.0084(14) 0.0012(13) -0.0048(14)
C19 0.0228(19) 0.0213(19) 0.0122(15) -0.0073(13) -0.0005(12) -0.0046(14)
C20 0.0204(18) 0.0178(18) 0.0149(15) -0.0028(13) -0.0017(13) -0.0004(14)
C21 0.0260(19) 0.0119(17) 0.0151(16) -0.0046(13) -0.0034(13) -0.0010(14)
C22 0.037(2) 0.0169(19) 0.0217(18) 0.0012(14) -0.0029(15) -0.0073(16)
C23 0.036(2) 0.031(2) 0.0163(17) -0.0065(16) -0.0008(15) -0.0108(18)
C24 0.031(2) 0.024(2) 0.0219(18) -0.0025(15) -0.0019(15) 0.0050(17)
C25 0.0183(18) 0.0130(17) 0.0139(15) -0.0040(13) 0.0004(12) -0.0030(13)
C26 0.022(2) 0.020(2) 0.039(2) 0.0006(16) 0.0024(16) -0.0030(16)
C27 0.030(2) 0.0147(19) 0.0227(18) -0.0012(15) 0.0046(15) 0.0030(15)
C28 0.033(2) 0.026(2) 0.0181(17) -0.0072(15) 0.0023(15) 0.0045(17)

loop_
_atom_type_symbol
_atom_type_description
_atom_type_scat_dispersion_real
_atom_type_scat_dispersion_imag
_atom_type_scat_source
C C 0.0033 0.0016 'International Tables Vol C Tables 4.2.6.8 and 6.1.1.4'
H H 0.0000 0.0000 'International Tables Vol C Tables 4.2.6.8 and 6.1.1.4'
N N 0.0061 0.0033 'International Tables Vol C Tables 4.2.6.8 and 6.1.1.4'
Si Si 0.0817 0.0704 'International Tables Vol C Tables 4.2.6.8 and 6.1.1.4'
Cl Cl 0.1484 0.1585 'International Tables Vol C Tables 4.2.6.8 and 6.1.1.4'
Pt Pt -1.7033 8.3905 'International Tables Vol C Tables 4.2.6.8 and 6.1.1.4'

loop_
_geom_angle_atom_site_label_1
_geom_angle_atom_site_label_2
_geom_angle_atom_site_label_3
_geom_angle
C6 Pt1 C14 78.72(13)
C6 Pt1 C7 78.96(13)
C14 Pt1 C7 157.68(14)
C6 Pt1 Cl1 176.19(9)
C14 Pt1 Cl1 100.77(10)
C7 Pt1 Cl1 101.53(9)
C22 Si1 C24 111.18(19)
C22 Si1 C23 110.45(19)
C24 Si1 C23 109.58(19)
C22 Si1 C21 106.46(17)
C24 Si1 C21 108.76(17)
C23 Si1 C21 110.35(18)
C7 N1 C8 110.9(3)
C7 N1 C1 116.1(3)
C8 N1 C1 133.0(3)
C2 C1 C6 121.3(3)
C2 C1 N1 128.1(3)
C6 C1 N1 110.6(3)
C7 N2 C9 109.9(3)
C7 N2 C25 125.7(3)
C9 N2 C25 124.3(3)
C1 C2 C3 118.3(3)
C27 Si2 C26 111.86(19)
C27 Si2 C28 109.81(18)
C26 Si2 C28 110.12(18)
C27 Si2 C25 106.47(16)
C26 Si2 C25 107.86(17)
C28 Si2 C25 110.64(17)
C14 N3 C16 110.8(3)
C14 N3 C5 116.1(3)
C16 N3 C5 133.0(3)
C2 C3 C4 121.7(3)
C14 N4 C15 110.5(3)
C14 N4 C21 125.6(3)
C15 N4 C21 123.8(3)
C5 C4 C3 117.9(3)
C4 C5 C6 121.4(3)
C4 C5 N3 128.3(3)
C6 C5 N3 110.3(3)
C5 C6 C1 119.3(3)
C5 C6 Pt1 120.4(2)
C1 C6 Pt1 120.2(2)
N2 C7 N1 106.1(3)
N2 C7 Pt1 139.8(2)
N1 C7 Pt1 114.1(2)
C9 C8 N1 105.5(3)
C9 C8 C13 120.8(3)
N1 C8 C13 133.7(3)
C8 C9 C10 122.6(3)
C8 C9 N2 107.6(3)
C10 C9 N2 129.8(3)
C11 C10 C9 116.4(3)
C10 C11 C12 121.3(3)
C13 C12 C11 122.2(3)
C12 C13 C8 116.6(3)
N4 C14 N3 106.0(3)
N4 C14 Pt1 139.5(3)
N3 C14 Pt1 114.5(2)
C20 C15 C16 122.5(3)
C20 C15 N4 130.8(3)
C16 C15 N4 106.6(3)
N3 C16 C15 106.0(3)
N3 C16 C17 133.4(3)
C15 C16 C17 120.5(3)
C18 C17 C16 116.8(3)
C17 C18 C19 122.1(3)
C20 C19 C18 121.1(3)
C19 C20 C15 117.0(3)
N4 C21 Si1 116.2(2)
N2 C25 Si2 115.1(2)

loop_
_geom_bond_atom_site_label_1
_geom_bond_atom_site_label_2
_geom_bond_distance
Pt1 C6 1.944(3)
Pt1 C14 2.032(3)
Pt1 C7 2.039(3)
Pt1 Cl1 2.4152(12)
Si1 C22 1.868(4)
Si1 C24 1.871(4)
Si1 C23 1.875(4)
Si1 C21 1.918(4)
N1 C7 1.386(4)
N1 C8 1.397(4)
N1 C1 1.433(4)
C1 C2 1.386(5)
C1 C6 1.393(4)
N2 C7 1.355(4)
N2 C9 1.409(4)
N2 C25 1.464(4)
C2 C3 1.403(5)
Si2 C27 1.863(4)
Si2 C26 1.870(4)
Si2 C28 1.877(4)
Si2 C25 1.910(4)
N3 C14 1.380(4)
N3 C16 1.392(4)
N3 C5 1.433(4)
C3 C4 1.405(5)
N4 C14 1.356(4)
N4 C15 1.407(4)
N4 C21 1.461(4)
C4 C5 1.390(5)
C5 C6 1.391(5)
C8 C9 1.392(5)
C8 C13 1.399(5)
C9 C10 1.398(5)
C10 C11 1.387(5)
C11 C12 1.398(5)
C12 C13 1.395(5)
C15 C20 1.391(5)
C15 C16 1.397(5)
C16 C17 1.407(5)
C17 C18 1.391(5)
C18 C19 1.403(5)
C19 C20 1.387(5)

loop_
_geom_torsion_atom_site_label_1
_geom_torsion_atom_site_label_2
_geom_torsion_atom_site_label_3
_geom_torsion_atom_site_label_4
_geom_torsion
C7 N1 C1 C2 179.6(3)
C8 N1 C1 C2 0.7(6)
C7 N1 C1 C6 -1.1(4)
C8 N1 C1 C6 -180.0(3)
C6 C1 C2 C3 0.7(5)
N1 C1 C2 C3 180.0(3)
C1 C2 C3 C4 0.3(5)
C2 C3 C4 C5 0.5(5)
C3 C4 C5 C6 -2.3(5)
C3 C4 C5 N3 179.1(3)
C14 N3 C5 C4 179.1(3)
C16 N3 C5 C4 2.5(6)
C14 N3 C5 C6 0.4(4)
C16 N3 C5 C6 -176.2(3)
C4 C5 C6 C1 3.2(5)
N3 C5 C6 C1 -178.0(3)
C4 C5 C6 Pt1 178.8(2)
N3 C5 C6 Pt1 -2.3(4)
C2 C1 C6 C5 -2.4(5)
N1 C1 C6 C5 178.2(3)
C2 C1 C6 Pt1 -178.0(2)
N1 C1 C6 Pt1 2.6(4)
C9 N2 C7 N1 1.0(3)
C25 N2 C7 N1 -175.0(3)
C9 N2 C7 Pt1 -177.3(3)
C25 N2 C7 Pt1 6.7(6)
C8 N1 C7 N2 -0.4(3)
C1 N1 C7 N2 -179.5(3)
C8 N1 C7 Pt1 178.4(2)
C1 N1 C7 Pt1 -0.7(3)
C7 N1 C8 C9 -0.4(4)
C1 N1 C8 C9 178.5(3)
C7 N1 C8 C13 178.3(4)
C1 N1 C8 C13 -2.8(6)
N1 C8 C9 C10 -177.8(3)
C13 C8 C9 C10 3.3(5)
N1 C8 C9 N2 1.0(4)
C13 C8 C9 N2 -177.9(3)
C7 N2 C9 C8 -1.3(4)
C25 N2 C9 C8 174.8(3)
C7 N2 C9 C10 177.4(3)
C25 N2 C9 C10 -6.6(6)
C8 C9 C10 C11 -2.6(5)
N2 C9 C10 C11 178.9(3)
C9 C10 C11 C12 0.6(5)
C10 C11 C12 C13 0.7(6)
C11 C12 C13 C8 -0.1(5)
C9 C8 C13 C12 -1.8(5)
N1 C8 C13 C12 179.7(4)
C15 N4 C14 N3 0.1(4)
C21 N4 C14 N3 176.5(3)
C15 N4 C14 Pt1 -179.0(3)
C21 N4 C14 Pt1 -2.6(6)
C16 N3 C14 N4 -0.5(4)
C5 N3 C14 N4 -177.8(3)
C16 N3 C14 Pt1 178.8(2)
C5 N3 C14 Pt1 1.5(4)
C14 N4 C15 C20 178.0(3)
C21 N4 C15 C20 1.5(6)
C14 N4 C15 C16 0.3(4)
C21 N4 C15 C16 -176.1(3)
C14 N3 C16 C15 0.7(4)
C5 N3 C16 C15 177.4(3)
C14 N3 C16 C17 -178.4(4)
C5 N3 C16 C17 -1.7(6)
C20 C15 C16 N3 -178.5(3)
N4 C15 C16 N3 -0.6(4)
C20 C15 C16 C17 0.8(5)
N4 C15 C16 C17 178.7(3)
N3 C16 C17 C18 178.7(3)
C15 C16 C17 C18 -0.4(5)
C16 C17 C18 C19 0.3(5)
C17 C18 C19 C20 -0.6(5)
C18 C19 C20 C15 0.9(5)
C16 C15 C20 C19 -1.0(5)
N4 C15 C20 C19 -178.4(3)
C14 N4 C21 Si1 98.9(3)
C15 N4 C21 Si1 -85.2(4)
C7 N2 C25 Si2 94.2(3)
C9 N2 C25 Si2 -81.2(4)
